data_2021302
loop_
_publ_author_name
'Fujii, Isao'

_publ_section_title
;
 Crystal structures of racemic and enantiopure synephrine correlated with
 physicochemical properties from IR spectroscopy and thermal analysis
;
_journal_coeditor_code QF3019
_journal_issue 11
_journal_name_full 'Acta Crystallographica Section C'
_journal_page_first
;
;
_journal_paper_doi 10.1107/S2053229618014419
_journal_volume 74
_journal_year 2018
_chemical_absolute_configuration ad
_chemical_compound_source 'synthesis as described'
_chemical_formula_moiety 'C9 H13 N1 O2'
_chemical_formula_sum 'C9 H13 N O2'
_chemical_formula_weight 167.2
_chemical_name_systematic
;
4-[1-Hydroxy-2-(methylamino)ethyl]phenol
;
_space_group_IT_number 19
_symmetry_cell_setting orthorhombic
_symmetry_space_group_name_Hall 'P 2ac 2ab'
_symmetry_space_group_name_H-M 'P 21 21 21'
_atom_sites_solution_hydrogens difmap
_atom_sites_solution_primary direct
_atom_sites_solution_secondary difmap
_audit_conform_dict_name cif_core.dic
_audit_conform_dict_version 2.4.3
_audit_creation_method 'WinGX routine CIF_UPDATE'
_cell_angle_alpha 90
_cell_angle_beta 90
_cell_angle_gamma 90
_cell_formula_units_Z 4
_cell_length_a 6.5581(15)
_cell_length_b 7.8144(18)
_cell_length_c 17.137(5)
_cell_measurement_reflns_used 1029
_cell_measurement_temperature 100(2)
_cell_measurement_theta_max 68.2
_cell_measurement_theta_min 25.7
_cell_volume 878.2(4)
_computing_cell_refinement
;
<i>CrystalClear-SM Expert</i> (Rigaku, 2015)
;
_computing_data_collection
;
<i>CrystalClear-SM Expert</i> (Rigaku, 2015)
;
_computing_data_reduction
;
SORTAV (Blessing, 1995) and SCALEPACK (Otwinowski & Minor, 1997)
;
_computing_molecular_graphics
;
ORTEP-3 for Windows (Farrugia, 2012) and Mercury (Macrae <i>et al.</i>,
2008)
;
_computing_publication_material
;
PLATON (Spek, 2009),
WinGX (Farrugia, 2012) and
publCIF (Westrip, 2010)
;
_computing_structure_refinement
;
SHELXL2017 (Sheldrick, 2015)
;
_computing_structure_solution
;
SIR92 (Altomare <i>et al.</i>,  1994)
;
_diffrn_ambient_temperature 100(2)
_diffrn_detector 'CCD plate'
_diffrn_detector_area_resol_mean 5.81
_diffrn_measured_fraction_theta_full 0.997
_diffrn_measured_fraction_theta_max 0.997
_diffrn_measurement_device 'quarter \C-circle diffractometer'
_diffrn_measurement_device_type 'Rigaku XtaLAB P200'
_diffrn_measurement_method 'phi or omega oscillation scans'
_diffrn_radiation_monochromator graphite
_diffrn_radiation_probe x-ray
_diffrn_radiation_type CuK\a
_diffrn_radiation_wavelength 1.54178
_diffrn_reflns_av_R_equivalents 0.0468
_diffrn_reflns_av_unetI/netI 0.0343
_diffrn_reflns_limit_h_max 7
_diffrn_reflns_limit_h_min -7
_diffrn_reflns_limit_k_max 9
_diffrn_reflns_limit_k_min -9
_diffrn_reflns_limit_l_max 18
_diffrn_reflns_limit_l_min -20
_diffrn_reflns_number 7138
_diffrn_reflns_theta_full 67.679
_diffrn_reflns_theta_max 68.207
_diffrn_reflns_theta_min 7.23
_diffrn_source 'sealed x-ray tube'
_diffrn_standards_number 0
_exptl_absorpt_coefficient_mu 0.728
_exptl_absorpt_correction_T_max 0.88
_exptl_absorpt_correction_T_min 0.74
_exptl_absorpt_correction_type multi-scan
_exptl_absorpt_process_details
;
(<i>REQAB</i>; Rigaku, 1998)
;
_exptl_crystal_colour Colorless
_exptl_crystal_density_diffrn 1.265
_exptl_crystal_density_method 'not measured'
_exptl_crystal_description plate
_exptl_crystal_F_000 360
_exptl_crystal_size_max 0.4
_exptl_crystal_size_mid 0.4
_exptl_crystal_size_min 0.2
_refine_diff_density_max 0.241
_refine_diff_density_min -0.196
_refine_ls_abs_structure_details
;
Flack x determined using 590 quotients [(I+)-(I-)]/[(I+)+(I-)]
(Parsons <i>et al.</i>,  2013)
;
_refine_ls_abs_structure_Flack -0.06(10)
_refine_ls_extinction_method none
_refine_ls_goodness_of_fit_ref 1.17
_refine_ls_hydrogen_treatment mixed
_refine_ls_matrix_type full
_refine_ls_number_constraints 0
_refine_ls_number_parameters 122
_refine_ls_number_reflns 1586
_refine_ls_number_restraints 0
_refine_ls_restrained_S_all 1.17
_refine_ls_R_factor_all 0.0316
_refine_ls_R_factor_gt 0.0282
_refine_ls_shift/su_max 0
_refine_ls_shift/su_mean 0
_refine_ls_structure_factor_coef Fsqd
_refine_ls_weighting_details 'w=1/[\s^2^(Fo^2^)+(0.0659P)^2^] where P=(Fo^2^+2Fc^2^)/3'
_refine_ls_weighting_scheme calc
_refine_ls_wR_factor_gt 0.081
_refine_ls_wR_factor_ref 0.098
_reflns_number_gt 1504
_reflns_number_total 1586
_reflns_threshold_expression 'I > 2\s(I)'
_cod_data_source_file qf3019sup1.cif
_cod_data_source_block R-SYN
_cod_database_code 2021302

loop_
_symmetry_equiv_pos_as_xyz
'x, y, z'
'-x+1/2, -y, z+1/2'
'x+1/2, -y+1/2, -z'
'-x, y+1/2, -z+1/2'

loop_
_atom_site_type_symbol
_atom_site_label
_atom_site_fract_x
_atom_site_fract_y
_atom_site_fract_z
_atom_site_U_iso_or_equiv
_atom_site_adp_type
_atom_site_calc_flag
_atom_site_occupancy
C C1 0.3094(3) 0.4999(2) 0.20752(10) 0.0194(4) Uani d 1
C C2 0.3508(3) 0.4273(3) 0.28024(12) 0.0228(4) Uani d 1
H H2 0.433068 0.327445 0.28316 0.027 Uiso calc 1
C C3 0.2739(3) 0.4983(2) 0.34833(11) 0.0222(4) Uani d 1
H H3 0.302665 0.445235 0.396965 0.027 Uiso calc 1
C C4 0.1541(3) 0.6474(2) 0.34669(11) 0.0198(4) Uani d 1
C C5 0.1139(3) 0.7205(3) 0.27349(12) 0.0227(5) Uani d 1
H H5 0.034331 0.821861 0.27039 0.027 Uiso calc 1
C C6 0.1885(3) 0.6470(3) 0.20571(11) 0.0220(4) Uani d 1
H H6 0.156654 0.697832 0.156847 0.026 Uiso calc 1
C C7 0.3849(3) 0.4194(3) 0.13296(11) 0.0212(4) Uani d 1
H H7 0.428814 0.299104 0.143749 0.025 Uiso calc 1
C C8 0.5630(3) 0.5188(2) 0.09937(11) 0.0210(5) Uani d 1
H H8A 0.518637 0.636498 0.086467 0.025 Uiso calc 1
H H8B 0.673172 0.526414 0.138721 0.025 Uiso calc 1
C C9 0.7764(3) 0.5442(3) -0.01937(12) 0.0289(5) Uani d 1
H H9A 0.900282 0.570073 0.010358 0.043 Uiso calc 1
H H9B 0.704806 0.650957 -0.031647 0.043 Uiso calc 1
H H9C 0.813238 0.485645 -0.06793 0.043 Uiso calc 1
N N1 0.6424(2) 0.4329(2) 0.02740(10) 0.0206(4) Uani d 1
O O1 0.0845(2) 0.71864(18) 0.41231(7) 0.0229(4) Uani d 1
O O2 0.2353(2) 0.41891(19) 0.07252(8) 0.0276(4) Uani d 1
H H1NA 0.536(4) 0.396(3) -0.0024(15) 0.031(6) Uiso d 1
H H1NB 0.736(5) 0.344(4) 0.0406(16) 0.050(8) Uiso d 1
H H2O 0.127(6) 0.348(4) 0.0888(18) 0.062(10) Uiso d 1

loop_
_atom_site_aniso_label
_atom_site_aniso_U_11
_atom_site_aniso_U_22
_atom_site_aniso_U_33
_atom_site_aniso_U_12
_atom_site_aniso_U_13
_atom_site_aniso_U_23
C1 0.0150(9) 0.0248(9) 0.0186(9) -0.0034(7) 0.0013(7) -0.0005(7)
C2 0.0177(9) 0.0271(9) 0.0235(10) 0.0028(8) -0.0013(7) 0.0010(8)
C3 0.0194(9) 0.0307(9) 0.0165(9) 0.0019(8) -0.0029(8) 0.0040(7)
C4 0.0133(9) 0.0285(9) 0.0177(9) -0.0028(8) 0.0000(7) -0.0010(8)
C5 0.0198(10) 0.0253(9) 0.0231(10) 0.0040(8) 0.0010(8) 0.0025(8)
C6 0.0208(10) 0.0292(9) 0.0159(9) 0.0004(8) 0.0000(8) 0.0047(7)
C7 0.0190(9) 0.0269(9) 0.0178(10) -0.0024(8) 0.0003(7) -0.0014(8)
C8 0.0185(10) 0.0253(9) 0.0191(10) -0.0013(8) 0.0015(8) -0.0032(7)
C9 0.0260(10) 0.0358(10) 0.0250(10) -0.0039(9) 0.0067(9) 0.0051(9)
N1 0.0171(8) 0.0279(8) 0.0167(8) -0.0007(7) 0.0017(6) 0.0000(7)
O1 0.0197(6) 0.0316(7) 0.0174(7) 0.0019(6) 0.0025(6) -0.0009(5)
O2 0.0213(7) 0.0431(9) 0.0184(7) -0.0080(7) -0.0004(5) -0.0027(6)

loop_
_atom_type_symbol
_atom_type_description
_atom_type_scat_dispersion_real
_atom_type_scat_dispersion_imag
_atom_type_scat_source
C C 0.0181 0.0091 'International Tables Vol C Tables 4.2.6.8 and 6.1.1.4'
H H 0 0 'International Tables Vol C Tables 4.2.6.8 and 6.1.1.4'
N N 0.0311 0.018 'International Tables Vol C Tables 4.2.6.8 and 6.1.1.4'
O O 0.0492 0.0322 'International Tables Vol C Tables 4.2.6.8 and 6.1.1.4'

loop_
_geom_angle_atom_site_label_1
_geom_angle_atom_site_label_2
_geom_angle_atom_site_label_3
_geom_angle
_geom_angle_publ_flag
C2 C1 C6 117.69(16) ?
C2 C1 C7 121.54(17) ?
C6 C1 C7 120.73(15) ?
C3 C2 C1 121.18(18) ?
C3 C2 H2 119.4 ?
C1 C2 H2 119.4 ?
C2 C3 C4 121.21(16) ?
C2 C3 H3 119.4 ?
C4 C3 H3 119.4 ?
O1 C4 C5 121.22(17) ?
O1 C4 C3 121.35(15) ?
C5 C4 C3 117.42(16) ?
C6 C5 C4 120.95(18) ?
C6 C5 H5 119.5 ?
C4 C5 H5 119.5 ?
C5 C6 C1 121.54(16) ?
C5 C6 H6 119.2 ?
C1 C6 H6 119.2 ?
O2 C7 C1 112.97(15) ?
O2 C7 C8 104.80(15) ?
C1 C7 C8 111.16(16) ?
O2 C7 H7 109.3 ?
C1 C7 H7 109.3 ?
C8 C7 H7 109.3 ?
N1 C8 C7 110.55(16) ?
N1 C8 H8A 109.5 ?
C7 C8 H8A 109.5 ?
N1 C8 H8B 109.5 ?
C7 C8 H8B 109.5 ?
H8A C8 H8B 108.1 ?
N1 C9 H9A 109.5 ?
N1 C9 H9B 109.5 ?
H9A C9 H9B 109.5 ?
N1 C9 H9C 109.5 ?
H9A C9 H9C 109.5 ?
H9B C9 H9C 109.5 ?
C8 N1 C9 113.03(16) y
C9 N1 H1NA 109.8(15) ?
C8 N1 H1NA 109.7(16) ?
C9 N1 H1NB 100.1(18) ?
C8 N1 H1NB 110.7(16) ?
H1NA N1 H1NB 113(2) ?
C7 O2 H2O 107.8(19) ?

loop_
_geom_bond_atom_site_label_1
_geom_bond_atom_site_label_2
_geom_bond_distance
_geom_bond_publ_flag
C1 C2 1.396(3) ?
C1 C6 1.397(3) ?
C1 C7 1.508(3) ?
C2 C3 1.387(3) ?
C2 H2 0.95 ?
C3 C4 1.405(3) ?
C3 H3 0.95 ?
O1 C4 1.335(2) y
C4 C5 1.404(3) ?
C5 C6 1.385(3) ?
C5 H5 0.95 ?
C6 H6 0.95 ?
O2 C7 1.427(2) y
C7 C8 1.516(3) ?
C7 H7 1 ?
N1 C8 1.497(2) y
C8 H8A 0.99 ?
C8 H8B 0.99 ?
N1 C9 1.473(3) y
C9 H9A 0.98 ?
C9 H9B 0.98 ?
C9 H9C 0.98 ?
N1 H1NA 0.91(3) ?
N1 H1NB 0.95(3) ?
O2 H2O 0.94(4) ?

loop_
_geom_hbond_atom_site_label_D
_geom_hbond_atom_site_label_H
_geom_hbond_atom_site_label_A
_geom_hbond_site_symmetry_A
_geom_hbond_distance_DH
_geom_hbond_distance_HA
_geom_hbond_distance_DA
_geom_hbond_angle_DHA
_geom_hbond_publ_flag
N1 H1NA O1 2_564 0.91(3) 1.89(3) 2.740(2) 155(2) yes
N1 H1NB O1 4_645 0.95(3) 1.73(3) 2.661(2) 164(3) yes
O2 H2O O1 4_545 0.94(4) 1.72(4) 2.630(2) 162(3) yes

loop_
_geom_torsion_atom_site_label_1
_geom_torsion_atom_site_label_2
_geom_torsion_atom_site_label_3
_geom_torsion_atom_site_label_4
_geom_torsion
_geom_torsion_publ_flag
C6 C1 C2 C3 0.3(3) ?
C7 C1 C2 C3 -177.39(17) ?
C1 C2 C3 C4 -1.0(3) ?
C2 C3 C4 O1 -178.18(18) ?
C2 C3 C4 C5 0.6(3) ?
O1 C4 C5 C6 179.28(18) ?
C3 C4 C5 C6 0.5(3) ?
C4 C5 C6 C1 -1.3(3) ?
C2 C1 C6 C5 0.9(3) ?
C7 C1 C6 C5 178.52(18) ?
O2 C7 C1 C2 137.31(18) ?
O2 C7 C1 C6 -40.3(2) y
C2 C1 C7 C8 -105.2(2) ?
C6 C1 C7 C8 77.2(2) ?
O2 C7 C8 N1 -60.22(19) ?
C1 C7 C8 N1 177.43(15) ?
C7 C8 N1 C9 164.65(16) ?

_cod_database_fobs_code 2021302
